data_2208069
loop_
_publ_author_name
'Lundberg, Daniel'
'Eriksson, Lars'

_publ_section_title Bis[1,3-dimethyl-3,4,5,6-tetrahydropyrimidin-2(1<i>H</i>)-one-\k<i>O</i>]diiodocadmium(II)
_journal_coeditor_code HB2003
_journal_issue 2
_journal_name_full 'Acta Crystallographica Section E'
_journal_page_first m400
_journal_page_last m401
_journal_paper_doi 10.1107/S1600536806003084
_journal_volume 62
_journal_year 2006
_chemical_formula_iupac '[Cd I2 (C6 H12 N2 O1)2]'
_chemical_formula_moiety 'C12 H24 Cd I2 N4 O2'
_chemical_formula_sum 'C12 H24 Cd I2 N4 O2'
_chemical_formula_weight 622.56
_chemical_name_systematic
;
bis[1,3-dimethyl-3,4,5,6-tetrahydropyrimidin-2(1H)-one]diiodocadmium(II)
;
_space_group_IT_number 14
_symmetry_cell_setting monoclinic
_symmetry_space_group_name_Hall '-P 2ybc'
_symmetry_space_group_name_H-M 'P 1 21/c 1'
_atom_sites_solution_hydrogens geom
_atom_sites_solution_primary direct
_atom_sites_solution_secondary difmap
_audit_creation_method 'Manual editing of cif produced by SHELXL-97 '
_cell_angle_alpha 90.00
_cell_angle_beta 90.522(2)
_cell_angle_gamma 90.00
_cell_formula_units_Z 4
_cell_length_a 14.4849(3)
_cell_length_b 15.89090(10)
_cell_length_c 8.4871(2)
_cell_measurement_reflns_used 1623
_cell_measurement_temperature 100(2)
_cell_measurement_theta_max 30.0
_cell_measurement_theta_min 4.2
_cell_volume 1953.46(6)
_computing_cell_refinement 'CrysAlis RED (Oxford Diffraction, 2003)'
_computing_data_collection 'CrysAlis CCD (Oxford Diffraction, 2003)'
_computing_data_reduction 'CrysAlis RED'
_computing_molecular_graphics 'DIAMOND (Bergerhoff, 1996)'
_computing_publication_material SHELXL97
_computing_structure_refinement 'SHELXL97 (Sheldrick, 1997)'
_computing_structure_solution 'SHELXS97 (Sheldrick, 1997)'
_diffrn_ambient_temperature 100(2)
_diffrn_detector_area_resol_mean 12
_diffrn_measured_fraction_theta_full 0.997
_diffrn_measured_fraction_theta_max 0.997
_diffrn_measurement_device_type 'Xcalibur-3 \k diffractometer with Sapphire-III CCD'
_diffrn_measurement_method '\w scans at different \f'
_diffrn_radiation_monochromator graphite
_diffrn_radiation_source 'fine-focus sealed tube'
_diffrn_radiation_type MoK\a
_diffrn_radiation_wavelength 0.71073
_diffrn_reflns_av_R_equivalents 0.0400
_diffrn_reflns_av_sigmaI/netI 0.0259
_diffrn_reflns_limit_h_max 20
_diffrn_reflns_limit_h_min -20
_diffrn_reflns_limit_k_max 22
_diffrn_reflns_limit_k_min -22
_diffrn_reflns_limit_l_max 11
_diffrn_reflns_limit_l_min -11
_diffrn_reflns_number 28468
_diffrn_reflns_theta_full 30.00
_diffrn_reflns_theta_max 30.00
_diffrn_reflns_theta_min 4.22
_diffrn_standards_decay_% 0
_diffrn_standards_number 0
_exptl_absorpt_coefficient_mu 4.287
_exptl_absorpt_correction_T_max 0.80
_exptl_absorpt_correction_T_min 0.33
_exptl_absorpt_correction_type numerical
_exptl_absorpt_process_details '(X-RED; Stoe & Cie, 1997)'
_exptl_crystal_colour colourless
_exptl_crystal_density_diffrn 2.117
_exptl_crystal_density_method 'not measured'
_exptl_crystal_description plate
_exptl_crystal_F_000 1176
_exptl_crystal_size_max 0.25
_exptl_crystal_size_mid 0.20
_exptl_crystal_size_min 0.05
_refine_diff_density_max 1.591
_refine_diff_density_min -1.239
_refine_ls_extinction_method none
_refine_ls_goodness_of_fit_ref 1.196
_refine_ls_hydrogen_treatment constr
_refine_ls_matrix_type full
_refine_ls_number_parameters 194
_refine_ls_number_reflns 5680
_refine_ls_number_restraints 0
_refine_ls_restrained_S_all 1.196
_refine_ls_R_factor_all 0.0500
_refine_ls_R_factor_gt 0.0435
_refine_ls_shift/su_max 0.000
_refine_ls_shift/su_mean 0.000
_refine_ls_structure_factor_coef Fsqd
_refine_ls_weighting_details 'calc w=1/[\s^2^(Fo^2^)+(0.0212P)^2^+15.0583P] where P=(Fo^2^+2Fc^2^)/3'
_refine_ls_weighting_scheme calc
_refine_ls_wR_factor_gt 0.1046
_refine_ls_wR_factor_ref 0.1066
_reflns_number_gt 4982
_reflns_number_total 5680
_reflns_threshold_expression I>2\s(I)
_cod_data_source_file hb2003.cif
_cod_data_source_block I
_cod_original_sg_symbol_H-M 'P 21/c'
_cod_database_code 2208069

loop_
_symmetry_equiv_pos_as_xyz
'x, y, z'
'-x, y+1/2, -z+1/2'
'-x, -y, -z'
'x, -y-1/2, z-1/2'

loop_
_atom_site_label
_atom_site_fract_x
_atom_site_fract_y
_atom_site_fract_z
_atom_site_U_iso_or_equiv
_atom_site_adp_type
_atom_site_calc_flag
_atom_site_refinement_flags
_atom_site_occupancy
_atom_site_type_symbol
I1 0.74906(3) 0.18583(2) 0.92575(5) 0.03681(11) Uani d . 1 I
I2 0.75116(3) -0.11715(2) 0.96812(5) 0.03537(10) Uani d . 1 I
Cd 0.74752(3) 0.02967(2) 0.80377(5) 0.02730(10) Uani d . 1 Cd
O1 0.8586(3) 0.0145(3) 0.6284(5) 0.0296(8) Uani d . 1 O
O2 0.6343(3) 0.0169(3) 0.6309(5) 0.0344(9) Uani d . 1 O
N11 0.9982(4) -0.0203(4) 0.7266(7) 0.0383(12) Uani d . 1 N
N12 0.9100(4) -0.1181(4) 0.5883(7) 0.0423(12) Uani d . 1 N
N21 0.5887(4) 0.1031(3) 0.4325(6) 0.0353(11) Uani d . 1 N
N22 0.5059(3) 0.0965(3) 0.6674(6) 0.0340(11) Uani d . 1 N
C1 0.9208(4) -0.0408(4) 0.6469(7) 0.0314(11) Uani d . 1 C
C2 0.5772(4) 0.0719(4) 0.5791(7) 0.0323(12) Uani d . 1 C
C11 1.0089(5) 0.0629(5) 0.7936(9) 0.0474(16) Uani d . 1 C
H11A 0.9741 0.0665 0.8919 0.071 Uiso calc R 1 H
H11B 0.9855 0.1050 0.7189 0.071 Uiso calc R 1 H
H11C 1.0744 0.0736 0.8156 0.071 Uiso calc R 1 H
C12 0.8243(6) -0.1393(5) 0.5025(11) 0.0566(19) Uani d . 1 C
H12A 0.7930 -0.0874 0.4699 0.085 Uiso calc R 1 H
H12B 0.7838 -0.1718 0.5713 0.085 Uiso calc R 1 H
H12C 0.8392 -0.1728 0.4091 0.085 Uiso calc R 1 H
C13 1.0736(5) -0.0809(6) 0.7467(10) 0.056(2) Uani d . 1 C
H13A 1.1094 -0.0671 0.8432 0.068 Uiso calc R 1 H
H13B 1.1157 -0.0773 0.6557 0.068 Uiso calc R 1 H
C14 1.0360(6) -0.1680(6) 0.7590(11) 0.064(2) Uani d . 1 C
H14A 1.0873 -0.2091 0.7659 0.077 Uiso calc R 1 H
H14B 0.9982 -0.1733 0.8551 0.077 Uiso calc R 1 H
C15 0.9792(7) -0.1851(5) 0.6191(11) 0.070(3) Uani d . 1 C
H15A 0.9468 -0.2394 0.6331 0.084 Uiso calc R 1 H
H15B 1.0198 -0.1905 0.5264 0.084 Uiso calc R 1 H
C21 0.6686(5) 0.0790(5) 0.3423(9) 0.0463(16) Uani d . 1 C
H21A 0.6487 0.0589 0.2382 0.069 Uiso calc R 1 H
H21B 0.7019 0.0339 0.3975 0.069 Uiso calc R 1 H
H21C 0.7094 0.1277 0.3300 0.069 Uiso calc R 1 H
C22 0.4966(4) 0.0638(4) 0.8241(8) 0.0374(13) Uani d . 1 C
H22A 0.5438 0.0890 0.8929 0.056 Uiso calc R 1 H
H22B 0.5045 0.0026 0.8223 0.056 Uiso calc R 1 H
H22C 0.4351 0.0776 0.8641 0.056 Uiso calc R 1 H
C23 0.5243(5) 0.1645(4) 0.3629(8) 0.0444(15) Uani d . 1 C
H23A 0.4782 0.1347 0.2964 0.053 Uiso calc R 1 H
H23B 0.5587 0.2039 0.2948 0.053 Uiso calc R 1 H
C24 0.4760(7) 0.2125(5) 0.4880(11) 0.063(2) Uani d . 1 C
H24A 0.5201 0.2515 0.5396 0.075 Uiso calc R 1 H
H24B 0.4258 0.2464 0.4399 0.075 Uiso calc R 1 H
C25 0.4367(4) 0.1550(4) 0.6078(9) 0.0426(15) Uani d . 1 C
H25A 0.4122 0.1886 0.6963 0.051 Uiso calc R 1 H
H25B 0.3848 0.1230 0.5603 0.051 Uiso calc R 1 H

loop_
_atom_site_aniso_label
_atom_site_aniso_U_11
_atom_site_aniso_U_22
_atom_site_aniso_U_33
_atom_site_aniso_U_12
_atom_site_aniso_U_13
_atom_site_aniso_U_23
I1 0.0396(2) 0.02762(17) 0.0432(2) 0.00596(15) 0.00121(17) 0.00265(15)
I2 0.03051(19) 0.03233(18) 0.0433(2) 0.00311(14) 0.00245(15) 0.01047(16)
Cd 0.02203(17) 0.03103(19) 0.02882(19) 0.00598(14) -0.00116(14) 0.00252(15)
O1 0.0225(18) 0.036(2) 0.030(2) 0.0072(15) 0.0019(15) 0.0040(16)
O2 0.030(2) 0.039(2) 0.034(2) 0.0114(17) -0.0084(17) -0.0006(17)
N11 0.024(2) 0.049(3) 0.042(3) 0.000(2) -0.002(2) 0.009(2)
N12 0.048(3) 0.035(3) 0.044(3) 0.002(2) 0.004(2) 0.000(2)
N21 0.033(3) 0.039(3) 0.034(3) 0.000(2) -0.001(2) 0.004(2)
N22 0.024(2) 0.042(3) 0.037(3) 0.0049(19) -0.0030(19) -0.001(2)
C1 0.030(3) 0.035(3) 0.030(3) 0.003(2) 0.004(2) 0.004(2)
C2 0.026(3) 0.038(3) 0.033(3) 0.002(2) -0.005(2) -0.002(2)
C11 0.042(4) 0.051(4) 0.050(4) -0.008(3) -0.004(3) -0.006(3)
C12 0.055(5) 0.052(4) 0.062(5) -0.010(4) 0.000(4) -0.008(4)
C13 0.040(4) 0.082(6) 0.047(4) 0.026(4) 0.002(3) 0.021(4)
C14 0.068(5) 0.064(5) 0.062(5) 0.034(4) 0.012(4) 0.014(4)
C15 0.100(7) 0.047(4) 0.063(5) 0.044(5) 0.018(5) 0.013(4)
C21 0.042(4) 0.051(4) 0.047(4) -0.010(3) 0.012(3) -0.006(3)
C22 0.036(3) 0.039(3) 0.037(3) 0.002(3) 0.007(2) -0.001(3)
C23 0.054(4) 0.036(3) 0.042(4) -0.007(3) -0.010(3) 0.006(3)
C24 0.069(6) 0.046(4) 0.073(6) 0.012(4) -0.009(5) 0.004(4)
C25 0.032(3) 0.043(3) 0.053(4) 0.009(3) -0.001(3) -0.001(3)

loop_
_atom_type_symbol
_atom_type_description
_atom_type_scat_dispersion_real
_atom_type_scat_dispersion_imag
_atom_type_scat_source
C C 0.0033 0.0016 'International Tables Vol C Tables 4.2.6.8 and 6.1.1.4'
H H 0.0000 0.0000 'International Tables Vol C Tables 4.2.6.8 and 6.1.1.4'
Cd Cd -0.8075 1.2024 'International Tables Vol C Tables 4.2.6.8 and 6.1.1.4'
I I -0.4742 1.8119 'International Tables Vol C Tables 4.2.6.8 and 6.1.1.4'
N N 0.0061 0.0033 'International Tables Vol C Tables 4.2.6.8 and 6.1.1.4'
O O 0.0106 0.0060 'International Tables Vol C Tables 4.2.6.8 and 6.1.1.4'

loop_
_geom_angle_atom_site_label_1
_geom_angle_atom_site_label_2
_geom_angle_atom_site_label_3
_geom_angle
_geom_angle_publ_flag
O2 Cd O1 94.78(16) y
O2 Cd I1 110.21(11) y
O1 Cd I1 110.84(11) y
O2 Cd I2 105.90(12) y
O1 Cd I2 103.91(10) y
I1 Cd I2 126.47(2) y
C1 O1 Cd 120.8(4) ?
C2 O2 Cd 130.0(4) ?
C1 N11 C11 120.4(5) ?
C1 N11 C13 121.1(6) ?
C11 N11 C13 118.5(6) ?
C1 N12 C12 119.4(6) ?
C1 N12 C15 121.2(7) ?
C12 N12 C15 119.2(7) ?
C2 N21 C21 119.8(5) ?
C2 N21 C23 122.0(6) ?
C21 N21 C23 118.1(6) ?
C2 N22 C22 119.5(5) ?
C2 N22 C25 121.6(5) ?
C22 N22 C25 118.9(5) ?
O1 C1 N12 120.8(6) ?
O1 C1 N11 118.8(6) ?
N12 C1 N11 120.4(6) ?
O2 C2 N22 120.4(6) ?
O2 C2 N21 118.9(6) ?
N22 C2 N21 120.7(5) ?
N11 C11 H11A 109.5 ?
N11 C11 H11B 109.5 ?
H11A C11 H11B 109.5 ?
N11 C11 H11C 109.5 ?
H11A C11 H11C 109.5 ?
H11B C11 H11C 109.5 ?
N12 C12 H12A 109.5 ?
N12 C12 H12B 109.5 ?
H12A C12 H12B 109.5 ?
N12 C12 H12C 109.5 ?
H12A C12 H12C 109.5 ?
H12B C12 H12C 109.5 ?
N11 C13 C14 110.2(7) ?
N11 C13 H13A 109.6 ?
C14 C13 H13A 109.6 ?
N11 C13 H13B 109.6 ?
C14 C13 H13B 109.6 ?
H13A C13 H13B 108.1 ?
C15 C14 C13 108.6(7) ?
C15 C14 H14A 110.0 ?
C13 C14 H14A 110.0 ?
C15 C14 H14B 110.0 ?
C13 C14 H14B 110.0 ?
H14A C14 H14B 108.4 ?
C14 C15 N12 112.6(7) ?
C14 C15 H15A 109.1 ?
N12 C15 H15A 109.1 ?
C14 C15 H15B 109.1 ?
N12 C15 H15B 109.1 ?
H15A C15 H15B 107.8 ?
N21 C21 H21A 109.5 ?
N21 C21 H21B 109.5 ?
H21A C21 H21B 109.5 ?
N21 C21 H21C 109.5 ?
H21A C21 H21C 109.5 ?
H21B C21 H21C 109.5 ?
N22 C22 H22A 109.5 ?
N22 C22 H22B 109.5 ?
H22A C22 H22B 109.5 ?
N22 C22 H22C 109.5 ?
H22A C22 H22C 109.5 ?
H22B C22 H22C 109.5 ?
N21 C23 C24 110.7(6) ?
N21 C23 H23A 109.5 ?
C24 C23 H23A 109.5 ?
N21 C23 H23B 109.5 ?
C24 C23 H23B 109.5 ?
H23A C23 H23B 108.1 ?
C25 C24 C23 111.1(7) ?
C25 C24 H24A 109.4 ?
C23 C24 H24A 109.4 ?
C25 C24 H24B 109.4 ?
C23 C24 H24B 109.4 ?
H24A C24 H24B 108.0 ?
N22 C25 C24 111.4(6) ?
N22 C25 H25A 109.4 ?
C24 C25 H25A 109.4 ?
N22 C25 H25B 109.4 ?
C24 C25 H25B 109.4 ?
H25A C25 H25B 108.0 ?

loop_
_geom_bond_atom_site_label_1
_geom_bond_atom_site_label_2
_geom_bond_distance
_geom_bond_publ_flag
Cd O2 2.200(4) y
Cd O1 2.215(4) y
Cd I1 2.6889(6) y
Cd I2 2.7184(5) y
C1 O1 1.267(7) n
C2 O2 1.278(7) n
N11 C1 1.344(8) ?
N11 C11 1.447(9) ?
N11 C13 1.466(9) ?
N12 C1 1.333(8) ?
N12 C12 1.472(10) ?
N12 C15 1.484(9) ?
N21 C2 1.350(8) ?
N21 C21 1.445(9) ?
N21 C23 1.471(8) ?
N22 C2 1.340(8) ?
N22 C22 1.435(8) ?
N22 C25 1.455(8) ?
C11 H11A 0.9800 ?
C11 H11B 0.9800 ?
C11 H11C 0.9800 ?
C12 H12A 0.9800 ?
C12 H12B 0.9800 ?
C12 H12C 0.9800 ?
C13 C14 1.493(13) ?
C13 H13A 0.9900 ?
C13 H13B 0.9900 ?
C14 C15 1.464(14) ?
C14 H14A 0.9900 ?
C14 H14B 0.9900 ?
C15 H15A 0.9900 ?
C15 H15B 0.9900 ?
C21 H21A 0.9800 ?
C21 H21B 0.9800 ?
C21 H21C 0.9800 ?
C22 H22A 0.9800 ?
C22 H22B 0.9800 ?
C22 H22C 0.9800 ?
C23 C24 1.487(12) ?
C23 H23A 0.9900 ?
C23 H23B 0.9900 ?
C24 C25 1.484(12) ?
C24 H24A 0.9900 ?
C24 H24B 0.9900 ?
C25 H25A 0.9900 ?
C25 H25B 0.9900 ?

loop_
_geom_hbond_atom_site_label_D
_geom_hbond_atom_site_label_H
_geom_hbond_atom_site_label_A
_geom_hbond_distance_DH
_geom_hbond_distance_HA
_geom_hbond_distance_DA
_geom_hbond_angle_DHA
_geom_hbond_publ_flag
C12 H12A O1 0.98 2.30 2.711(9) 104 yes
C21 H21B O2 0.98 2.23 2.691(9) 107 yes

loop_
_geom_torsion_atom_site_label_1
_geom_torsion_atom_site_label_2
_geom_torsion_atom_site_label_3
_geom_torsion_atom_site_label_4
_geom_torsion
O2 Cd O1 C1 -125.8(4)
I1 Cd O1 C1 120.4(4)
I2 Cd O1 C1 -18.1(4)
O1 Cd O2 C2 -110.0(5)
I1 Cd O2 C2 4.3(6)
I2 Cd O2 C2 144.0(5)
Cd O1 C1 N12 90.5(6)
Cd O1 C1 N11 -89.7(6)
C12 N12 C1 O1 -0.6(9)
C15 N12 C1 O1 -175.5(6)
C12 N12 C1 N11 179.6(6)
C15 N12 C1 N11 4.7(10)
C11 N11 C1 O1 1.7(9)
C13 N11 C1 O1 -177.8(6)
C11 N11 C1 N12 -178.4(6)
C13 N11 C1 N12 2.0(9)
Cd O2 C2 N22 -76.7(7)
Cd O2 C2 N21 105.0(6)
C22 N22 C2 O2 3.1(9)
C25 N22 C2 O2 -176.1(6)
C22 N22 C2 N21 -178.6(6)
C25 N22 C2 N21 2.1(9)
C21 N21 C2 O2 -4.8(9)
C23 N21 C2 O2 178.0(5)
C21 N21 C2 N22 176.8(6)
C23 N21 C2 N22 -0.3(9)
C1 N11 C13 C14 -33.2(9)
C11 N11 C13 C14 147.2(7)
N11 C13 C14 C15 56.2(9)
C13 C14 C15 N12 -50.8(10)
C1 N12 C15 C14 21.4(11)
C12 N12 C15 C14 -153.5(8)
C2 N21 C23 C24 24.8(9)
C21 N21 C23 C24 -152.4(7)
N21 C23 C24 C25 -49.7(9)
C2 N22 C25 C24 -28.5(9)
C22 N22 C25 C24 152.2(7)
C23 C24 C25 N22 51.8(9)
